data_7055722
loop_
_publ_author_name
'Bortoluzzi, Marco'
'Marchetti, Fabio'
'Pampaloni, Guido'
'Zacchini, Stefano'

_publ_section_title
;
 The chemistry of high valent tungsten chlorides with N-substituted ureas,
 including urea self-protonation reactions triggered by WCl6
;
_journal_issue 10
_journal_name_full 'New J. Chem.'
_journal_page_first 8271
_journal_paper_doi 10.1039/C6NJ01822J
_journal_volume 40
_journal_year 2016
_chemical_formula_sum 'C10 H25 Cl6 N4 O2 W'
_chemical_formula_weight 629.89
_chemical_name_systematic
; 
 ? 
;
_space_group_IT_number 14
_symmetry_cell_setting monoclinic
_symmetry_space_group_name_Hall '-P 2ybc'
_symmetry_space_group_name_H-M 'P 1 21/c 1'
_atom_sites_solution_hydrogens geom
_atom_sites_solution_primary direct
_atom_sites_solution_secondary difmap
_audit_creation_method SHELXL-97
_audit_update_record
;
2016-04-11 deposited with the CCDC.
2016-08-10 downloaded from the CCDC.
;
_cell_angle_alpha 90.00
_cell_angle_beta 107.100(2)
_cell_angle_gamma 90.00
_cell_formula_units_Z 2
_cell_length_a 8.8051(16)
_cell_length_b 13.364(2)
_cell_length_c 9.6474(17)
_cell_measurement_reflns_used 6589
_cell_measurement_temperature 100(2)
_cell_measurement_theta_max 27.9195
_cell_measurement_theta_min 2.2085
_cell_volume 1085.0(3)
_computing_cell_refinement 'APEX2 (Bruker AXS, 2006)'
_computing_data_collection 'APEX2 (Bruker AXS, 2006)'
_computing_data_reduction 'SAINT (Bruker AXS, 2004)'
_computing_molecular_graphics 'ORTEPII (Johnson, 1996)'
_computing_publication_material 'XCIF (Bruker AXS, 2001)'
_computing_structure_refinement 'SHELXL-97 (Sheldrick, 1997)'
_computing_structure_solution 'SHELXS-97 (Sheldrick, 1990)'
_diffrn_ambient_temperature 100(2)
_diffrn_measured_fraction_theta_full 0.997
_diffrn_measured_fraction_theta_max 0.997
_diffrn_measurement_device_type 'CCD area detector'
_diffrn_measurement_method 'phi and omega scans'
_diffrn_radiation_monochromator graphite
_diffrn_radiation_source 'fine-focus sealed tube'
_diffrn_radiation_type MoK\a
_diffrn_radiation_wavelength 0.71073
_diffrn_reflns_av_R_equivalents 0.0295
_diffrn_reflns_av_unetI/netI 0.0225
_diffrn_reflns_limit_h_max 11
_diffrn_reflns_limit_h_min -11
_diffrn_reflns_limit_k_max 17
_diffrn_reflns_limit_k_min -17
_diffrn_reflns_limit_l_max 12
_diffrn_reflns_limit_l_min -12
_diffrn_reflns_number 10402
_diffrn_reflns_theta_full 27.00
_diffrn_reflns_theta_max 27.00
_diffrn_reflns_theta_min 2.42
_exptl_absorpt_coefficient_mu 6.072
_exptl_absorpt_correction_T_max 0.5294
_exptl_absorpt_correction_T_min 0.4433
_exptl_absorpt_correction_type empirical
_exptl_absorpt_process_details
; 
 Data were corrected for Lorentz polarization and absorption
 effects (empirical absorption correction SADABS).
 R(int) =  0.1347 (selected reflections only, before parameter refinement)
 R(int) =  0.0302 (selected reflections only, after parameter refinement)
;
_exptl_crystal_colour red
_exptl_crystal_density_diffrn 1.928
_exptl_crystal_density_method 'not measured'
_exptl_crystal_description prism
_exptl_crystal_F_000 610
_exptl_crystal_size_max 0.16
_exptl_crystal_size_mid 0.15
_exptl_crystal_size_min 0.12
_refine_diff_density_max 2.577
_refine_diff_density_min -2.509
_refine_diff_density_rms 0.181
_refine_ls_extinction_method none
_refine_ls_goodness_of_fit_ref 1.097
_refine_ls_hydrogen_treatment mixed
_refine_ls_matrix_type full
_refine_ls_number_parameters 109
_refine_ls_number_reflns 2352
_refine_ls_number_restraints 5
_refine_ls_restrained_S_all 1.269
_refine_ls_R_factor_all 0.0417
_refine_ls_R_factor_gt 0.0339
_refine_ls_shift/su_max 0.000
_refine_ls_shift/su_mean 0.000
_refine_ls_structure_factor_coef Fsqd
_refine_ls_weighting_details 'calc w=1/[\s^2^(Fo^2^)+(0.0343P)^2^+10.4459P] where P=(Fo^2^+2Fc^2^)/3'
_refine_ls_weighting_scheme calc
_refine_ls_wR_factor_gt 0.0813
_refine_ls_wR_factor_ref 0.0891
_reflns_number_gt 2040
_reflns_number_total 2352
_reflns_threshold_expression >2sigma(I)
_cod_data_source_file c6nj01822j2.cif
_cod_data_source_block 1a
_cod_depositor_comments 'Adding full bibliography for 7055722--7055727.cif.'
_cod_original_sg_symbol_H-M P2(1)/c
_cod_database_code 7055722

loop_
_symmetry_equiv_pos_as_xyz
'x, y, z'
'-x, y+1/2, -z+1/2'
'-x, -y, -z'
'x, -y-1/2, z-1/2'

loop_
_atom_site_label
_atom_site_type_symbol
_atom_site_fract_x
_atom_site_fract_y
_atom_site_fract_z
_atom_site_U_iso_or_equiv
_atom_site_adp_type
_atom_site_occupancy
_atom_site_symmetry_multiplicity
_atom_site_calc_flag
_atom_site_refinement_flags
_atom_site_disorder_assembly
_atom_site_disorder_group
C1 C 1.2633(8) 0.2787(5) 0.1050(8) 0.0260(14) Uani 1 1 d . . .
H1A H 1.3231 0.2177 0.1422 0.039 Uiso 1 1 calc R . .
H1B H 1.3181 0.3366 0.1599 0.039 Uiso 1 1 calc R . .
H1C H 1.2557 0.2870 0.0023 0.039 Uiso 1 1 calc R . .
C2 C 1.0650(9) 0.1660(5) 0.1541(7) 0.0312(16) Uani 1 1 d . . .
H2A H 1.1630 0.1265 0.1836 0.047 Uiso 1 1 calc R . .
H2B H 0.9914 0.1362 0.0673 0.047 Uiso 1 1 calc RD . .
H2C H 1.0156 0.1667 0.2328 0.047 Uiso 1 1 calc RD . .
C3 C 1.0022(8) 0.3474(5) 0.0775(6) 0.0184(12) Uani 1 1 d . . .
C4 C 0.8494(9) 0.3283(6) 0.2612(7) 0.0341(18) Uani 1 1 d . . .
H4A H 0.7401 0.3430 0.2604 0.051 Uiso 1 1 calc R . .
H4B H 0.9234 0.3677 0.3374 0.051 Uiso 1 1 calc RD . .
H4C H 0.8711 0.2569 0.2802 0.051 Uiso 1 1 calc RD . .
C5 C 0.7373(8) 0.4168(5) 0.0368(8) 0.0247(14) Uani 1 1 d . . .
H5A H 0.6510 0.4137 0.0817 0.037 Uiso 1 1 calc R . .
H5B H 0.6990 0.3924 -0.0632 0.037 Uiso 1 1 calc R . .
H5C H 0.7733 0.4862 0.0368 0.037 Uiso 1 1 calc RD . .
Cl1 Cl 0.5654(2) 0.16701(12) -0.01977(19) 0.0252(3) Uani 1 1 d . . .
Cl2 Cl 0.4450(2) 0.03356(14) 0.21572(17) 0.0252(3) Uani 1 1 d . . .
Cl3 Cl 0.23554(18) 0.03256(13) -0.12776(18) 0.0234(3) Uani 1 1 d . . .
N1 N 1.1032(7) 0.2711(4) 0.1212(6) 0.0191(11) Uani 1 1 d . . .
N2 N 0.8699(6) 0.3544(4) 0.1193(6) 0.0188(11) Uani 1 1 d . . .
O1 O 1.0326(6) 0.4122(3) -0.0097(5) 0.0206(10) Uani 1 1 d D . .
H1 H 1.013(4) 0.4711(16) 0.019(8) 0.025 Uiso 0.50 1 d PD A -1
W1 W 0.5000 0.0000 0.0000 0.01646(13) Uani 1 2 d S . .

loop_
_atom_site_aniso_label
_atom_site_aniso_U_11
_atom_site_aniso_U_22
_atom_site_aniso_U_33
_atom_site_aniso_U_23
_atom_site_aniso_U_13
_atom_site_aniso_U_12
C1 0.024(3) 0.022(4) 0.033(4) 0.001(3) 0.011(3) 0.001(3)
C2 0.043(4) 0.026(4) 0.021(3) 0.003(3) 0.004(3) -0.009(3)
C3 0.022(3) 0.017(3) 0.014(3) -0.002(2) 0.001(2) -0.002(2)
C4 0.036(4) 0.049(5) 0.018(3) 0.006(3) 0.010(3) -0.012(4)
C5 0.024(3) 0.024(4) 0.027(3) 0.004(3) 0.007(3) 0.002(3)
Cl1 0.0257(8) 0.0163(7) 0.0332(8) 0.0019(6) 0.0080(7) -0.0018(6)
Cl2 0.0267(8) 0.0296(8) 0.0193(7) -0.0009(6) 0.0067(6) 0.0006(7)
Cl3 0.0181(7) 0.0240(8) 0.0250(8) 0.0031(6) 0.0014(6) 0.0010(6)
N1 0.022(3) 0.015(3) 0.020(3) 0.000(2) 0.007(2) 0.002(2)
N2 0.020(3) 0.022(3) 0.015(2) 0.002(2) 0.005(2) 0.002(2)
O1 0.030(2) 0.016(2) 0.019(2) 0.0005(18) 0.013(2) 0.0012(19)
W1 0.01465(19) 0.01485(19) 0.01821(19) 0.00164(14) 0.00223(13) -0.00037(13)

loop_
_atom_type_symbol
_atom_type_description
_atom_type_scat_dispersion_real
_atom_type_scat_dispersion_imag
_atom_type_scat_source
C C 0.0033 0.0016 'International Tables Vol C Tables 4.2.6.8 and 6.1.1.4'
H H 0.0000 0.0000 'International Tables Vol C Tables 4.2.6.8 and 6.1.1.4'
N N 0.0061 0.0033 'International Tables Vol C Tables 4.2.6.8 and 6.1.1.4'
O O 0.0106 0.0060 'International Tables Vol C Tables 4.2.6.8 and 6.1.1.4'
Cl Cl 0.1484 0.1585 'International Tables Vol C Tables 4.2.6.8 and 6.1.1.4'
W W -0.8490 6.8722 'International Tables Vol C Tables 4.2.6.8 and 6.1.1.4'

loop_
_geom_angle_atom_site_label_1
_geom_angle_atom_site_label_2
_geom_angle_atom_site_label_3
_geom_angle
_geom_angle_site_symmetry_1
_geom_angle_site_symmetry_3
N1 C1 H1A 109.5 . .
N1 C1 H1B 109.5 . .
H1A C1 H1B 109.5 . .
N1 C1 H1C 109.5 . .
H1A C1 H1C 109.5 . .
H1B C1 H1C 109.5 . .
N1 C2 H2A 109.5 . .
N1 C2 H2B 109.5 . .
H2A C2 H2B 109.5 . .
N1 C2 H2C 109.5 . .
H2A C2 H2C 109.5 . .
H2B C2 H2C 109.5 . .
O1 C3 N1 118.2(6) . .
O1 C3 N2 120.9(6) . .
N1 C3 N2 120.9(6) . .
N2 C4 H4A 109.5 . .
N2 C4 H4B 109.5 . .
H4A C4 H4B 109.5 . .
N2 C4 H4C 109.5 . .
H4A C4 H4C 109.5 . .
H4B C4 H4C 109.5 . .
N2 C5 H5A 109.5 . .
N2 C5 H5B 109.5 . .
H5A C5 H5B 109.5 . .
N2 C5 H5C 109.5 . .
H5A C5 H5C 109.5 . .
H5B C5 H5C 109.5 . .
C3 N1 C1 119.0(6) . .
C3 N1 C2 127.7(6) . .
C1 N1 C2 111.7(5) . .
C3 N2 C5 120.0(5) . .
C3 N2 C4 128.0(6) . .
C5 N2 C4 110.1(5) . .
C3 O1 H1 108(4) . .
Cl2 W1 Cl2 180.00(2) . 3_655
Cl2 W1 Cl1 89.41(6) . 3_655
Cl2 W1 Cl1 90.59(6) 3_655 3_655
Cl2 W1 Cl1 90.59(6) . .
Cl2 W1 Cl1 89.41(6) 3_655 .
Cl1 W1 Cl1 180.00(2) 3_655 .
Cl2 W1 Cl3 89.92(6) . .
Cl2 W1 Cl3 90.08(6) 3_655 .
Cl1 W1 Cl3 89.40(6) 3_655 .
Cl1 W1 Cl3 90.60(6) . .
Cl2 W1 Cl3 90.08(6) . 3_655
Cl2 W1 Cl3 89.92(6) 3_655 3_655
Cl1 W1 Cl3 90.60(6) 3_655 3_655
Cl1 W1 Cl3 89.40(6) . 3_655
Cl3 W1 Cl3 180.00(8) . 3_655

loop_
_geom_bond_atom_site_label_1
_geom_bond_atom_site_label_2
_geom_bond_distance
_geom_bond_site_symmetry_2
C1 N1 1.467(8) .
C1 H1A 0.9800 .
C1 H1B 0.9800 .
C1 H1C 0.9800 .
C2 N1 1.500(9) .
C2 H2A 0.9800 .
C2 H2B 0.9800 .
C2 H2C 0.9800 .
C3 O1 1.289(8) .
C3 N1 1.336(8) .
C3 N2 1.344(8) .
C4 N2 1.474(8) .
C4 H4A 0.9800 .
C4 H4B 0.9800 .
C4 H4C 0.9800 .
C5 N2 1.465(8) .
C5 H5A 0.9800 .
C5 H5B 0.9800 .
C5 H5C 0.9800 .
Cl1 W1 2.3268(16) .
Cl2 W1 2.3152(16) .
Cl3 W1 2.3330(16) .
O1 H1 0.869(12) .
W1 Cl2 2.3152(16) 3_655
W1 Cl1 2.3268(16) 3_655
W1 Cl3 2.3330(16) 3_655

loop_
_geom_hbond_atom_site_label_D
_geom_hbond_atom_site_label_H
_geom_hbond_atom_site_label_A
_geom_hbond_distance_DH
_geom_hbond_distance_HA
_geom_hbond_distance_DA
_geom_hbond_angle_DHA
_geom_hbond_site_symmetry_A
O1 H1 O1 0.869(12) 1.61(3) 2.437(9) 159(7) 3_765

loop_
_geom_torsion_atom_site_label_1
_geom_torsion_atom_site_label_2
_geom_torsion_atom_site_label_3
_geom_torsion_atom_site_label_4
_geom_torsion
O1 C3 N1 C1 17.6(9)
N2 C3 N1 C1 -164.6(6)
O1 C3 N1 C2 -146.4(6)
N2 C3 N1 C2 31.4(9)
O1 C3 N2 C5 17.6(9)
N1 C3 N2 C5 -160.2(6)
O1 C3 N2 C4 -145.0(7)
N1 C3 N2 C4 37.3(10)
